data_1537179
loop_
_publ_author_name
'Kuz'micheva, G.M.'
'Zharikov, E.V.'
'Denisov, A.L.'

_publ_section_title
;
 X-ray structural study of synthetic gehlenites Ca2 Al (Al Si) O7 and
 akermanites Ca2 Mg Si2 O7, doped with chromium ions
;
_journal_name_full 'Zhurnal Neorganicheskoi Khimii'
_journal_page_first 1422
_journal_page_last 1428
_journal_volume 40
_journal_year 1995
_chemical_formula_sum 'Al2 Ca2 Cr0.026 O7 Si0.974'
_chemical_name_systematic 'Ca2 Al (Al (Si0.974 Cr0.026) O7)'
_space_group_IT_number 113
_symmetry_space_group_name_Hall 'P -4 2ab'
_symmetry_space_group_name_H-M 'P -4 21 m'
_cell_angle_alpha 90
_cell_angle_beta 90
_cell_angle_gamma 90
_cell_formula_units_Z 2
_cell_length_a 7.6877
_cell_length_b 7.6877
_cell_length_c 5.0659
_cell_volume 299.398
_citation_journal_id_ASTM ZNOKAQ
_cod_data_source_file Kuzmicheva_ZNOKAQ_1995_1516.cif
_cod_data_source_block Al2Ca2Cr0.026O7Si0.974
_cod_original_cell_volume 299.3984
_cod_database_code 1537179

loop_
_symmetry_equiv_pos_as_xyz
x,y,z
y,-x,-z
-x,-y,z
-y,x,-z
x+1/2,-y+1/2,-z
-y+1/2,-x+1/2,z
-x+1/2,y+1/2,-z
y+1/2,x+1/2,z

loop_
_atom_site_label
_atom_site_type_symbol
_atom_site_fract_x
_atom_site_fract_y
_atom_site_fract_z
_atom_site_occupancy
_atom_site_U_iso_or_equiv
O1 O-2 0.5 0 0.1779 1 0.0
Al1 Al+3 0 0 0 1 0.0
O3 O-2 0.0876 0.1674 0.8062 1 0.0
O2 O-2 0.1426 0.3574 0.2845 1 0.0
Ca1 Ca+2 0.3388 0.1612 0.512 1 0.0
Si1 Si+4 0.1433 0.3567 0.9564 0.487 0.0
Al2 Al+3 0.1433 0.3567 0.9564 0.5 0.0
Cr1 Cr+4 0.1433 0.3567 0.9564 0.013 0.0
